data_7010213
loop_
_publ_author_name
'Bryant, Richard'
'James, Si\^an C.'
'Jeffery, John C.'
'Norman, Nicholas C.'
'Orpen, A. Guy'
'Weckenmann, Ulrike'

_publ_section_title
;
 Antimony imido and imido--amido compounds: a new route to an
 imidoantimony macrocycle
;
_journal_issue 22
_journal_name_full 'Journal of the Chemical Society, Dalton Transactions'
_journal_page_first 4007
_journal_paper_doi 10.1039/b007020n
_journal_year 2000
_chemical_formula_sum 'C32 H38 N4 Sb2'
_chemical_formula_weight 722.16
_chemical_name_systematic
; 
 ? 
;
_space_group_IT_number 2
_symmetry_cell_setting triclinic
_symmetry_space_group_name_Hall '-P 1'
_symmetry_space_group_name_H-M 'P -1'
_atom_sites_solution_hydrogens geom
_atom_sites_solution_primary direct
_atom_sites_solution_secondary difmap
_audit_creation_method SHELXL-97
_cell_angle_alpha 101.00(2)
_cell_angle_beta 110.705(14)
_cell_angle_gamma 107.892(14)
_cell_formula_units_Z 1
_cell_length_a 7.9276(19)
_cell_length_b 10.012(3)
_cell_length_c 11.075(4)
_cell_measurement_temperature 173(2)
_cell_volume 736.9(4)
_computing_cell_refinement SMART
_computing_data_collection 'Bruker SMART'
_computing_data_reduction SAINT
_computing_molecular_graphics XP
_computing_publication_material XCIF
_computing_structure_refinement 'SHELXL-97 (Sheldrick, 1997)'
_computing_structure_solution 'SHELXS-97 (Sheldrick, 1990)'
_diffrn_ambient_temperature 173(2)
_diffrn_measured_fraction_theta_full 0.953
_diffrn_measured_fraction_theta_max 0.953
_diffrn_radiation_monochromator graphite
_diffrn_radiation_source 'fine-focus sealed tube'
_diffrn_radiation_type MoK\a
_diffrn_radiation_wavelength 0.71073
_diffrn_reflns_av_R_equivalents 0.0297
_diffrn_reflns_av_sigmaI/netI 0.0356
_diffrn_reflns_limit_h_max 9
_diffrn_reflns_limit_h_min -8
_diffrn_reflns_limit_k_max 6
_diffrn_reflns_limit_k_min -11
_diffrn_reflns_limit_l_max 12
_diffrn_reflns_limit_l_min -13
_diffrn_reflns_number 3491
_diffrn_reflns_theta_full 25.02
_diffrn_reflns_theta_max 25.02
_diffrn_reflns_theta_min 2.51
_exptl_absorpt_coefficient_mu 1.860
_exptl_crystal_density_diffrn 1.627
_exptl_crystal_density_method 'not measured'
_exptl_crystal_F_000 360
_exptl_crystal_size_max 0.4
_exptl_crystal_size_mid 0.45
_exptl_crystal_size_min 0.3
_refine_diff_density_max 0.487
_refine_diff_density_min -0.915
_refine_diff_density_rms 0.109
_refine_ls_extinction_method none
_refine_ls_goodness_of_fit_ref 1.117
_refine_ls_hydrogen_treatment mixed
_refine_ls_matrix_type full
_refine_ls_number_parameters 180
_refine_ls_number_reflns 2479
_refine_ls_number_restraints 0
_refine_ls_restrained_S_all 1.117
_refine_ls_R_factor_all 0.0417
_refine_ls_R_factor_gt 0.0337
_refine_ls_shift/su_max 0.000
_refine_ls_shift/su_mean 0.000
_refine_ls_structure_factor_coef Fsqd
_refine_ls_weighting_details 'calc w=1/[\s^2^(Fo^2^)+(0.0085P)^2^+3.0598P] where P=(Fo^2^+2Fc^2^)/3'
_refine_ls_weighting_scheme calc
_refine_ls_wR_factor_gt 0.0684
_refine_ls_wR_factor_ref 0.0735
_reflns_number_gt 2252
_reflns_number_total 2479
_reflns_threshold_expression >2sigma(I)
_cod_data_source_file b007020n.txt
_cod_data_source_block reedd
_cod_original_sg_symbol_H-M P1(bar)
_cod_database_code 7010213

loop_
_symmetry_equiv_pos_as_xyz
'x, y, z'
'-x, -y, -z'

loop_
_atom_site_label
_atom_site_type_symbol
_atom_site_fract_x
_atom_site_fract_y
_atom_site_fract_z
_atom_site_U_iso_or_equiv
_atom_site_adp_type
_atom_site_occupancy
_atom_site_symmetry_multiplicity
_atom_site_calc_flag
_atom_site_refinement_flags
_atom_site_disorder_assembly
_atom_site_disorder_group
Sb1 Sb -0.13891(5) 0.08543(4) -0.04460(3) 0.02398(11) Uani 1 1 d . . .
N1 N 0.0658(7) 0.2649(5) -0.0492(5) 0.0304(10) Uani 1 1 d . . .
H1 H 0.165(8) 0.283(5) 0.017(5) 0.022(14) Uiso 1 1 d . . .
N2 N 0.0649(6) 0.0782(4) 0.1254(4) 0.0239(9) Uani 1 1 d . . .
C11 C 0.0624(7) 0.3671(5) -0.1198(5) 0.0254(10) Uani 1 1 d . . .
C12 C 0.2150(8) 0.5119(5) -0.0558(5) 0.0313(12) Uani 1 1 d . . .
C13 C 0.2218(9) 0.6104(6) -0.1296(7) 0.0415(14) Uani 1 1 d . . .
H13 H 0.3257 0.7073 -0.0873 0.050 Uiso 1 1 calc R . .
C14 C 0.0819(9) 0.5707(7) -0.2621(7) 0.0448(15) Uani 1 1 d . . .
H14 H 0.0891 0.6392 -0.3107 0.054 Uiso 1 1 calc R . .
C15 C -0.0700(8) 0.4287(6) -0.3235(6) 0.0372(13) Uani 1 1 d . . .
H15 H -0.1674 0.4013 -0.4146 0.045 Uiso 1 1 calc R . .
C16 C -0.0830(7) 0.3262(6) -0.2553(5) 0.0294(11) Uani 1 1 d . . .
C17 C -0.2504(8) 0.1730(6) -0.3264(5) 0.0390(13) Uani 1 1 d . . .
H17A H -0.3394 0.1628 -0.2827 0.059 Uiso 1 1 calc R . .
H17B H -0.1967 0.0972 -0.3196 0.059 Uiso 1 1 calc R . .
H17C H -0.3236 0.1595 -0.4232 0.059 Uiso 1 1 calc R . .
C18 C 0.3665(8) 0.5599(6) 0.0895(6) 0.0380(13) Uani 1 1 d . . .
H18A H 0.4411 0.4974 0.0961 0.057 Uiso 1 1 calc R . .
H18B H 0.3005 0.5494 0.1492 0.057 Uiso 1 1 calc R . .
H18C H 0.4571 0.6643 0.1180 0.057 Uiso 1 1 calc R . .
C21 C 0.1121(7) 0.1405(5) 0.2663(5) 0.0218(10) Uani 1 1 d . . .
C22 C -0.0309(7) 0.0990(5) 0.3148(5) 0.0282(11) Uani 1 1 d . . .
C23 C 0.0232(8) 0.1635(6) 0.4526(5) 0.0326(12) Uani 1 1 d . . .
H23 H -0.0725 0.1358 0.4864 0.039 Uiso 1 1 calc R . .
C24 C 0.2121(8) 0.2666(6) 0.5421(5) 0.0376(13) Uani 1 1 d . . .
H24 H 0.2453 0.3108 0.6358 0.045 Uiso 1 1 calc R . .
C25 C 0.3519(8) 0.3047(6) 0.4939(5) 0.0340(12) Uani 1 1 d . . .
H25 H 0.4823 0.3750 0.5559 0.041 Uiso 1 1 calc R . .
C26 C 0.3077(7) 0.2436(5) 0.3578(5) 0.0270(11) Uani 1 1 d . . .
C27 C 0.4642(7) 0.2851(6) 0.3092(5) 0.0364(13) Uani 1 1 d . . .
H27A H 0.4118 0.3052 0.2234 0.055 Uiso 1 1 calc R . .
H27B H 0.5049 0.2029 0.2937 0.055 Uiso 1 1 calc R . .
H27C H 0.5784 0.3746 0.3788 0.055 Uiso 1 1 calc R . .
C28 C -0.2390(8) -0.0140(6) 0.2215(6) 0.0410(14) Uani 1 1 d . . .
H28A H -0.2357 -0.1021 0.1675 0.061 Uiso 1 1 calc R . .
H28B H -0.3089 0.0296 0.1597 0.061 Uiso 1 1 calc R . .
H28C H -0.3078 -0.0430 0.2766 0.061 Uiso 1 1 calc R . .

loop_
_atom_site_aniso_label
_atom_site_aniso_U_11
_atom_site_aniso_U_22
_atom_site_aniso_U_33
_atom_site_aniso_U_23
_atom_site_aniso_U_13
_atom_site_aniso_U_12
Sb1 0.02388(17) 0.02458(18) 0.02134(17) 0.00735(13) 0.00950(13) 0.00801(13)
N1 0.027(2) 0.030(2) 0.027(2) 0.0131(19) 0.004(2) 0.0078(19)
N2 0.031(2) 0.0196(19) 0.020(2) 0.0048(16) 0.0105(17) 0.0094(17)
C11 0.034(3) 0.024(2) 0.032(3) 0.016(2) 0.022(2) 0.018(2)
C12 0.038(3) 0.026(3) 0.044(3) 0.013(2) 0.027(3) 0.018(2)
C13 0.048(3) 0.032(3) 0.068(4) 0.024(3) 0.042(3) 0.022(3)
C14 0.063(4) 0.046(4) 0.064(4) 0.041(3) 0.044(4) 0.039(3)
C15 0.045(3) 0.050(3) 0.036(3) 0.026(3) 0.021(3) 0.032(3)
C16 0.033(3) 0.037(3) 0.030(3) 0.018(2) 0.017(2) 0.022(2)
C17 0.035(3) 0.049(3) 0.029(3) 0.016(3) 0.011(2) 0.015(3)
C18 0.040(3) 0.025(3) 0.043(3) 0.003(2) 0.022(3) 0.006(2)
C21 0.027(2) 0.016(2) 0.024(2) 0.0091(19) 0.011(2) 0.0103(19)
C22 0.034(3) 0.023(2) 0.029(3) 0.009(2) 0.016(2) 0.010(2)
C23 0.045(3) 0.035(3) 0.033(3) 0.019(2) 0.025(3) 0.021(3)
C24 0.051(3) 0.045(3) 0.020(3) 0.009(2) 0.016(3) 0.024(3)
C25 0.032(3) 0.034(3) 0.026(3) 0.004(2) 0.007(2) 0.012(2)
C26 0.031(3) 0.022(2) 0.021(2) 0.004(2) 0.007(2) 0.008(2)
C27 0.028(3) 0.036(3) 0.026(3) 0.003(2) 0.005(2) 0.003(2)
C28 0.035(3) 0.044(3) 0.039(3) 0.010(3) 0.021(3) 0.007(3)

loop_
_atom_type_symbol
_atom_type_description
_atom_type_scat_dispersion_real
_atom_type_scat_dispersion_imag
_atom_type_scat_source
C C 0.0033 0.0016 'International Tables Vol C Tables 4.2.6.8 and 6.1.1.4'
H H 0.0000 0.0000 'International Tables Vol C Tables 4.2.6.8 and 6.1.1.4'
N N 0.0061 0.0033 'International Tables Vol C Tables 4.2.6.8 and 6.1.1.4'
Sb Sb -0.5866 1.5461 'International Tables Vol C Tables 4.2.6.8 and 6.1.1.4'

loop_
_geom_angle_atom_site_label_1
_geom_angle_atom_site_label_2
_geom_angle_atom_site_label_3
_geom_angle
_geom_angle_site_symmetry_1
_geom_angle_site_symmetry_3
_geom_angle_publ_flag
N2 Sb1 N1 92.16(17) . . ?
N2 Sb1 N2 77.49(16) . 2 ?
N1 Sb1 N2 98.76(17) . 2 ?
N2 Sb1 Sb1 39.01(10) . 2 ?
N1 Sb1 Sb1 97.02(13) . 2 ?
N2 Sb1 Sb1 38.47(11) 2 2 ?
C11 N1 Sb1 136.2(4) . . ?
C21 N2 Sb1 129.7(3) . . ?
C21 N2 Sb1 126.2(3) . 2 ?
Sb1 N2 Sb1 102.51(16) . 2 ?
N1 C11 C12 118.6(4) . . ?
N1 C11 C16 121.7(4) . . ?
C12 C11 C16 119.6(4) . . ?
C13 C12 C11 118.9(5) . . ?
C13 C12 C18 120.4(5) . . ?
C11 C12 C18 120.6(5) . . ?
C14 C13 C12 121.7(5) . . ?
C13 C14 C15 119.0(5) . . ?
C16 C15 C14 121.7(5) . . ?
C15 C16 C11 119.1(5) . . ?
C15 C16 C17 119.8(5) . . ?
C11 C16 C17 121.1(4) . . ?
C22 C21 C26 120.2(4) . . ?
C22 C21 N2 121.1(4) . . ?
C26 C21 N2 118.7(4) . . ?
C23 C22 C21 118.5(5) . . ?
C23 C22 C28 119.7(5) . . ?
C21 C22 C28 121.8(4) . . ?
C24 C23 C22 121.8(5) . . ?
C25 C24 C23 119.2(5) . . ?
C24 C25 C26 121.8(5) . . ?
C25 C26 C21 118.4(5) . . ?
C25 C26 C27 120.5(4) . . ?
C21 C26 C27 121.0(4) . . ?

loop_
_geom_bond_atom_site_label_1
_geom_bond_atom_site_label_2
_geom_bond_distance
_geom_bond_site_symmetry_2
_geom_bond_publ_flag
Sb1 N2 2.033(4) . ?
Sb1 N1 2.042(4) . ?
Sb1 N2 2.057(4) 2 ?
Sb1 Sb1 3.1898(10) 2 ?
N1 C11 1.403(6) . ?
N2 C21 1.427(6) . ?
N2 Sb1 2.057(4) 2 ?
C11 C12 1.411(7) . ?
C11 C16 1.414(7) . ?
C12 C13 1.396(7) . ?
C12 C18 1.499(8) . ?
C13 C14 1.377(9) . ?
C14 C15 1.391(8) . ?
C15 C16 1.386(7) . ?
C16 C17 1.511(7) . ?
C21 C22 1.404(7) . ?
C21 C26 1.415(6) . ?
C22 C23 1.387(7) . ?
C22 C28 1.507(7) . ?
C23 C24 1.378(8) . ?
C24 C25 1.376(7) . ?
C25 C26 1.384(7) . ?
C26 C27 1.497(7) . ?
